data_7032865
loop_
_publ_author_name
'Johnstone, Timothy C.'
'Alexander, Sarah M.'
'Wilson, Justin J.'
'Lippard, Stephen J.'

_publ_section_title
;
 Oxidative halogenation of cisplatin and carboplatin: synthesis,
 spectroscopy, and crystal and molecular structures of Pt(IV) prodrugs.
;
_journal_issue 1
_journal_name_full 'Dalton transactions (Cambridge, England : 2003)'
_journal_page_first 119
_journal_page_last 129
_journal_paper_doi 10.1039/c4dt02627f
_journal_volume 44
_journal_year 2015
_chemical_formula_moiety 'H9 Br3 N3 Pt, C3 H7 N O, Br'
_chemical_formula_sum 'C3 H16 Br4 N4 O Pt'
_chemical_formula_weight 638.88
_chemical_name_systematic
;
fac-triamminetribromoplatinum(IV) bromide dimethylformamide solvate
;
_space_group_IT_number 14
_symmetry_cell_setting monoclinic
_symmetry_space_group_name_Hall '-P 2yn'
_symmetry_space_group_name_H-M 'P 1 21/n 1'
_atom_sites_solution_hydrogens geom
_atom_sites_solution_primary direct
_atom_sites_solution_secondary difmap
_audit_creation_method SHELXL-97
_cell_angle_alpha 90.00
_cell_angle_beta 97.3610(10)
_cell_angle_gamma 90.00
_cell_formula_units_Z 4
_cell_length_a 6.5922(5)
_cell_length_b 11.0012(8)
_cell_length_c 18.9288(13)
_cell_measurement_reflns_used 364
_cell_measurement_temperature 100(2)
_cell_measurement_theta_max 30.15
_cell_measurement_theta_min 2.12
_cell_volume 1361.44(17)
_computing_cell_refinement 'Bruker SMART'
_computing_data_collection 'Bruker SMART'
_computing_data_reduction 'Bruker SAINT'
_computing_molecular_graphics 'Bruker SHELXTL'
_computing_publication_material 'Bruker SHELXTL'
_computing_structure_refinement 'SHELXL-97 (Sheldrick, 1997)'
_computing_structure_solution 'SHELXS-97 (Sheldrick, 1990)'
_diffrn_ambient_temperature 100(2)
_diffrn_measured_fraction_theta_full 1.000
_diffrn_measured_fraction_theta_max 1.000
_diffrn_measurement_device_type 'CCD area detector'
_diffrn_measurement_method 'phi and omega scans'
_diffrn_radiation_monochromator graphite
_diffrn_radiation_source 'fine-focus sealed tube'
_diffrn_radiation_type MoK\a
_diffrn_radiation_wavelength 0.71073
_diffrn_reflns_av_R_equivalents 0.0297
_diffrn_reflns_av_sigmaI/netI 0.0172
_diffrn_reflns_limit_h_max 8
_diffrn_reflns_limit_h_min -8
_diffrn_reflns_limit_k_max 14
_diffrn_reflns_limit_k_min -14
_diffrn_reflns_limit_l_max 25
_diffrn_reflns_limit_l_min -25
_diffrn_reflns_number 27014
_diffrn_reflns_theta_full 28.68
_diffrn_reflns_theta_max 28.68
_diffrn_reflns_theta_min 2.15
_exptl_absorpt_coefficient_mu 22.017
_exptl_absorpt_correction_T_max 0.7461
_exptl_absorpt_correction_T_min 0.3590
_exptl_absorpt_correction_type multi-scan
_exptl_absorpt_process_details 'Blessing, 1995'
_exptl_crystal_colour yellow
_exptl_crystal_density_diffrn 3.117
_exptl_crystal_density_method 'not measured'
_exptl_crystal_description block
_exptl_crystal_F_000 1152.0
_exptl_crystal_size_max 0.12
_exptl_crystal_size_mid 0.06
_exptl_crystal_size_min 0.06
_refine_diff_density_max 1.766
_refine_diff_density_min -0.732
_refine_diff_density_rms 0.128
_refine_ls_extinction_method none
_refine_ls_goodness_of_fit_ref 1.106
_refine_ls_hydrogen_treatment constr
_refine_ls_matrix_type full
_refine_ls_number_parameters 123
_refine_ls_number_reflns 3508
_refine_ls_number_restraints 0
_refine_ls_restrained_S_all 1.106
_refine_ls_R_factor_all 0.0177
_refine_ls_R_factor_gt 0.0153
_refine_ls_shift/su_max 0.002
_refine_ls_shift/su_mean 0.000
_refine_ls_structure_factor_coef Fsqd
_refine_ls_weighting_details 'calc w=1/[\s^2^(Fo^2^)+(0.0105P)^2^+2.6168P] where P=(Fo^2^+2Fc^2^)/3'
_refine_ls_weighting_scheme calc
_refine_ls_wR_factor_gt 0.0322
_refine_ls_wR_factor_ref 0.0327
_reflns_number_gt 3289
_reflns_number_total 3508
_reflns_threshold_expression >2sigma(I)
_cod_data_source_file c4dt02627f2.cif
_cod_data_source_block ESI4
_cod_depositor_comments
;
The following automatic conversions were performed:

'_symmetry_cell_setting' value 'Monoclinic' changed to 'monoclinic'
according to
/usr/data/users/saulius/crontab/automatic-downloads/rss-feeds/RSC/lib/dictionaries/cif_core.dic
dictionary named 'cif_core.dic' version 2.4.2 from 2011-04-26.

Automatic conversion script
Id: cif_fix_values 2827 2014-09-09 07:05:25Z andrius 

 Adding full bibliography for 7032857--7032866.cif.
;
_cod_original_sg_symbol_H-M P2(1)/n
_cod_database_code 7032865

loop_
_symmetry_equiv_pos_as_xyz
'x, y, z'
'-x+1/2, y+1/2, -z+1/2'
'-x, -y, -z'
'x-1/2, -y-1/2, z-1/2'

loop_
_atom_site_label
_atom_site_type_symbol
_atom_site_fract_x
_atom_site_fract_y
_atom_site_fract_z
_atom_site_U_iso_or_equiv
_atom_site_adp_type
_atom_site_occupancy
_atom_site_symmetry_multiplicity
_atom_site_calc_flag
_atom_site_refinement_flags
Pt1 Pt -1.196886(14) 0.095125(9) 0.679626(5) 0.00654(3) Uani 1 1 d .
Br1 Br -0.92402(4) 0.24055(3) 0.716658(15) 0.01131(6) Uani 1 1 d .
Br2 Br -0.95297(4) -0.07375(2) 0.687944(15) 0.01215(6) Uani 1 1 d .
Br3 Br -0.18822(4) 0.35933(3) 0.015700(15) 0.01290(6) Uani 1 1 d .
Br4 Br -1.26531(4) 0.06915(3) 0.802860(15) 0.01378(6) Uani 1 1 d .
N2 N -1.1483(3) 0.1199(2) 0.57497(12) 0.0099(4) Uani 1 1 d .
H2A H -1.2090 0.0585 0.5478 0.015 Uiso 1 1 calc R
H2B H -1.0115 0.1198 0.5721 0.015 Uiso 1 1 calc R
H2C H -1.2029 0.1922 0.5589 0.015 Uiso 1 1 calc R
N3 N -1.4021(3) 0.2385(2) 0.67037(12) 0.0097(4) Uani 1 1 d .
H3A H -1.3448 0.3036 0.6508 0.015 Uiso 1 1 calc R
H3B H -1.4336 0.2589 0.7143 0.015 Uiso 1 1 calc R
H3C H -1.5180 0.2161 0.6420 0.015 Uiso 1 1 calc R
N1 N -1.4276(4) -0.0298(2) 0.64727(13) 0.0128(5) Uani 1 1 d .
H1A H -1.5288 0.0074 0.6178 0.019 Uiso 1 1 calc R
H1B H -1.4795 -0.0593 0.6861 0.019 Uiso 1 1 calc R
H1C H -1.3752 -0.0922 0.6237 0.019 Uiso 1 1 calc R
N1S N -1.2408(4) 0.4353(2) 0.44634(13) 0.0115(5) Uani 1 1 d .
O1S O -1.2675(3) 0.3664(2) 0.55783(11) 0.0160(4) Uani 1 1 d .
C3S C -1.2633(4) 0.4504(3) 0.51434(15) 0.0119(5) Uani 1 1 d .
H3S H -1.2771 0.5311 0.5309 0.014 Uiso 1 1 calc R
C2S C -1.2309(5) 0.5380(3) 0.39805(16) 0.0150(6) Uani 1 1 d .
H2S1 H -1.2466 0.6140 0.4238 0.022 Uiso 1 1 calc R
H2S2 H -1.3410 0.5310 0.3582 0.022 Uiso 1 1 calc R
H2S3 H -1.0984 0.5378 0.3797 0.022 Uiso 1 1 calc R
C1S C -1.2190(6) 0.3128(3) 0.41843(17) 0.0219(7) Uani 1 1 d .
H1S1 H -1.0803 0.2829 0.4338 0.033 Uiso 1 1 calc R
H1S2 H -1.2436 0.3147 0.3663 0.033 Uiso 1 1 calc R
H1S3 H -1.3185 0.2586 0.4365 0.033 Uiso 1 1 calc R

loop_
_atom_site_aniso_label
_atom_site_aniso_U_11
_atom_site_aniso_U_22
_atom_site_aniso_U_33
_atom_site_aniso_U_23
_atom_site_aniso_U_13
_atom_site_aniso_U_12
Pt1 0.00780(5) 0.00654(5) 0.00523(5) 0.00068(4) 0.00067(3) -0.00009(3)
Br1 0.01208(12) 0.01145(14) 0.00991(13) -0.00047(10) -0.00046(9) -0.00359(9)
Br2 0.01393(13) 0.01015(13) 0.01250(14) 0.00273(10) 0.00227(10) 0.00423(10)
Br3 0.01183(12) 0.01555(14) 0.01112(13) 0.00405(11) 0.00068(9) 0.00003(10)
Br4 0.01761(13) 0.01678(15) 0.00750(13) 0.00317(11) 0.00367(10) 0.00035(10)
N2 0.0113(11) 0.0110(12) 0.0076(11) -0.0001(9) 0.0023(8) -0.0005(9)
N3 0.0107(11) 0.0099(12) 0.0084(11) -0.0012(9) 0.0002(8) 0.0033(8)
N1 0.0126(11) 0.0122(13) 0.0134(12) -0.0010(10) 0.0016(9) -0.0026(9)
N1S 0.0168(12) 0.0092(12) 0.0079(12) 0.0016(9) -0.0004(9) 0.0011(9)
O1S 0.0248(11) 0.0136(11) 0.0096(10) 0.0026(8) 0.0025(8) 0.0007(8)
C3S 0.0143(13) 0.0105(14) 0.0107(14) -0.0019(11) 0.0003(10) 0.0017(10)
C2S 0.0192(14) 0.0126(15) 0.0129(15) 0.0038(11) 0.0009(11) 0.0012(11)
C1S 0.043(2) 0.0123(16) 0.0104(15) -0.0023(12) 0.0042(13) 0.0047(13)

loop_
_atom_type_symbol
_atom_type_description
_atom_type_scat_dispersion_real
_atom_type_scat_dispersion_imag
_atom_type_scat_source
C C 0.0033 0.0016 'International Tables Vol C Tables 4.2.6.8 and 6.1.1.4'
H H 0.0000 0.0000 'International Tables Vol C Tables 4.2.6.8 and 6.1.1.4'
N N 0.0061 0.0033 'International Tables Vol C Tables 4.2.6.8 and 6.1.1.4'
O O 0.0106 0.0060 'International Tables Vol C Tables 4.2.6.8 and 6.1.1.4'
Br Br -0.2901 2.4595 'International Tables Vol C Tables 4.2.6.8 and 6.1.1.4'
Pt Pt -1.7033 8.3905 'International Tables Vol C Tables 4.2.6.8 and 6.1.1.4'

loop_
_geom_angle_atom_site_label_1
_geom_angle_atom_site_label_2
_geom_angle_atom_site_label_3
_geom_angle
N2 Pt1 N3 89.91(9)
N2 Pt1 N1 90.12(9)
N3 Pt1 N1 91.92(10)
N2 Pt1 Br1 89.42(7)
N3 Pt1 Br1 88.53(7)
N1 Pt1 Br1 179.36(7)
N2 Pt1 Br4 178.13(7)
N3 Pt1 Br4 88.37(7)
N1 Pt1 Br4 89.22(7)
Br1 Pt1 Br4 91.251(10)
N2 Pt1 Br2 88.87(7)
N3 Pt1 Br2 178.78(7)
N1 Pt1 Br2 88.10(7)
Br1 Pt1 Br2 91.441(11)
Br4 Pt1 Br2 92.853(10)
C3S N1S C2S 122.1(2)
C3S N1S C1S 119.7(2)
C2S N1S C1S 118.2(2)
O1S C3S N1S 124.5(3)

loop_
_geom_bond_atom_site_label_1
_geom_bond_atom_site_label_2
_geom_bond_distance
Pt1 N2 2.065(2)
Pt1 N3 2.071(2)
Pt1 N1 2.083(2)
Pt1 Br1 2.4420(3)
Pt1 Br4 2.4487(3)
Pt1 Br2 2.4489(3)
N1S C3S 1.325(4)
N1S C2S 1.459(4)
N1S C1S 1.462(4)
O1S C3S 1.240(4)

loop_
_geom_hbond_atom_site_label_D
_geom_hbond_atom_site_label_H
_geom_hbond_atom_site_label_A
_geom_hbond_distance_DH
_geom_hbond_distance_HA
_geom_hbond_distance_DA
_geom_hbond_angle_DHA
_geom_hbond_site_symmetry_A
N2 H2A Br3 0.91 2.55 3.442(2) 167.3 2_345
N2 H2B Br3 0.91 2.51 3.374(2) 157.7 4_566
N2 H2C O1S 0.91 1.96 2.831(3) 159.0 .
N3 H3A O1S 0.91 2.02 2.791(3) 142.1 .
N3 H3A Br4 0.91 3.11 3.816(2) 135.9 2_256
N3 H3B Br2 0.91 2.78 3.610(2) 152.0 2_256
N3 H3C Br3 0.91 2.64 3.446(2) 147.9 4_466
N1 H1A Br3 0.91 2.54 3.402(3) 157.5 4_466
N1 H1B Br1 0.91 2.99 3.823(2) 153.1 2_246
N1 H1B Br2 0.91 3.13 3.675(2) 120.4 1_455
N1 H1C Br3 0.91 2.78 3.491(2) 136.3 2_345

loop_
_geom_torsion_atom_site_label_1
_geom_torsion_atom_site_label_2
_geom_torsion_atom_site_label_3
_geom_torsion_atom_site_label_4
_geom_torsion
C2S N1S C3S O1S -178.2(3)
C1S N1S C3S O1S 0.0(4)
